data_1532459
loop_
_publ_author_name
'Mitsudo, Koichi'
'Sato, Hidehiko'
'Yamasaki, Arata'
'Kamimoto, Natsuyo'
'Goto, Jun'
'Mandai, Hiroki'
'Suga, Seiji'

_publ_section_title
;
 Synthesis and Properties of Ethene-Bridged Terthiophenes.
;
_journal_issue 19
_journal_name_full 'Organic letters'
_journal_page_first 4858
_journal_page_last 4861
_journal_paper_doi 10.1021/acs.orglett.5b02417
_journal_volume 17
_journal_year 2015
_chemical_formula_moiety 'C28 H32 S3'
_chemical_formula_sum 'C28 H32 S3'
_chemical_formula_weight 464.71
_chemical_name_common EBTT-C6
_space_group_crystal_system triclinic
_space_group_IT_number 2
_space_group_name_Hall '-P 1'
_space_group_name_H-M_alt 'P -1'
_symmetry_space_group_name_Hall '-P 1'
_symmetry_space_group_name_H-M 'P -1'
_atom_sites_solution_hydrogens geom
_audit_creation_method SHELXL-2014
_cell_angle_alpha 93.524(3)
_cell_angle_beta 98.169(6)
_cell_angle_gamma 101.228(6)
_cell_formula_units_Z 2
_cell_length_a 7.769(3)
_cell_length_b 12.591(4)
_cell_length_c 12.753(4)
_cell_measurement_reflns_used 3982
_cell_measurement_temperature 110(2)
_cell_measurement_theta_max 27.5
_cell_measurement_theta_min 3.2
_cell_volume 1206.1(7)
_computing_cell_refinement
; 
CrystalClear-SM Expert 2.0 r16 (Rigaku, 2014) 
;
_computing_data_collection
; 
CrystalClear-SM Expert 2.0 r16 (Rigaku, 2014) 
;
_computing_data_reduction
; 
CrystalClear-SM Expert 2.0 r16 (Rigaku, 2014) 
;
_computing_molecular_graphics 'Yadokari-XG (Wakita Nemoto et al., 2009)'
_computing_publication_material
; 
  Yadokari-XG (Wakita,Nemoto et al., 2009) 
;
_computing_structure_refinement 'SHELXL-2014 (Sheldrick, 2014)'
_computing_structure_solution 'SIR2011 (Burla, et al., 2012)'
_diffrn_ambient_temperature 110(2)
_diffrn_detector_area_resol_mean 28.5714
_diffrn_measured_fraction_theta_full 0.995
_diffrn_measured_fraction_theta_max 0.995
_diffrn_measurement_device_type
; 
Rigaku Saturn724+ (4x4 bin mode) 
;
_diffrn_measurement_method 'profile data from \w-scans'
_diffrn_radiation_type MoK\a
_diffrn_radiation_wavelength 0.71075
_diffrn_reflns_av_R_equivalents 0.0325
_diffrn_reflns_av_unetI/netI 0.0364
_diffrn_reflns_laue_measured_fraction_full 0.995
_diffrn_reflns_laue_measured_fraction_max 0.995
_diffrn_reflns_limit_h_max 10
_diffrn_reflns_limit_h_min -10
_diffrn_reflns_limit_k_max 16
_diffrn_reflns_limit_k_min -16
_diffrn_reflns_limit_l_max 16
_diffrn_reflns_limit_l_min -16
_diffrn_reflns_number 19004
_diffrn_reflns_point_group_measured_fraction_full 0.995
_diffrn_reflns_point_group_measured_fraction_max 0.995
_diffrn_reflns_theta_full 25.242
_diffrn_reflns_theta_max 27.484
_diffrn_reflns_theta_min 3.157
_exptl_absorpt_coefficient_mu 0.321
_exptl_absorpt_correction_T_max 1.00
_exptl_absorpt_correction_T_min 0.89
_exptl_absorpt_correction_type multi-scan
_exptl_absorpt_process_details 'REQAB (Rigaku, 1998)'
_exptl_crystal_colour Yellow
_exptl_crystal_density_diffrn 1.280
_exptl_crystal_description Block
_exptl_crystal_F_000 496
_exptl_crystal_size_max 0.610
_exptl_crystal_size_mid 0.320
_exptl_crystal_size_min 0.160
_refine_diff_density_max 0.357
_refine_diff_density_min -0.248
_refine_diff_density_rms 0.044
_refine_ls_extinction_method none
_refine_ls_goodness_of_fit_ref 1.073
_refine_ls_hydrogen_treatment constr
_refine_ls_matrix_type full
_refine_ls_number_parameters 282
_refine_ls_number_reflns 5506
_refine_ls_number_restraints 0
_refine_ls_restrained_S_all 1.073
_refine_ls_R_factor_all 0.0324
_refine_ls_R_factor_gt 0.0283
_refine_ls_shift/su_max 0.001
_refine_ls_shift/su_mean 0.000
_refine_ls_structure_factor_coef Fsqd
_refine_ls_weighting_details 'w=1/[\s^2^(Fo^2^)+(0.0480P)^2^] where P=(Fo^2^+2Fc^2^)/3'
_refine_ls_weighting_scheme calc
_refine_ls_wR_factor_gt 0.0823
_refine_ls_wR_factor_ref 0.0837
_reflns_Friedel_coverage 0.000
_reflns_number_gt 4581
_reflns_number_total 5506
_reflns_threshold_expression 'I > 2\s(I)'
_cod_data_source_file ol5b02417_si_003.cif
_cod_data_source_block 1b
_cod_depositor_comments
;
The following automatic conversions were performed:

'_exptl_absorpt_correction_type' value 'Multi-scan' changed to
'multi-scan' according to
/usr/data/users/saulius/crontab/automatic-downloads/rss-feeds/ACS/lib/dictionaries/cif_core.dic
dictionary named 'cif_core.dic' version 2.4.2 from 2011-04-26.

Automatic conversion script
Id: cif_fix_values 3271 2015-04-21 07:52:19Z andrius 

 Adding full bibliography for 1532457--1532461.cif.
;
_cod_database_code 1532459
_shelx_space_group_comment
; 
The symmetry employed for this shelxl refinement is uniquely defined 
by the following loop, which should always be used as a source of 
symmetry information in preference to the above space-group names. 
They are only intended as comments. 
;
_shelx_estimated_absorpt_t_min 0.828
_shelx_estimated_absorpt_t_max 0.950
_shelxl_version_number 2014-3

loop_
_space_group_symop_operation_xyz
'x, y, z'
'-x, -y, -z'

loop_
_atom_site_label
_atom_site_type_symbol
_atom_site_fract_x
_atom_site_fract_y
_atom_site_fract_z
_atom_site_U_iso_or_equiv
_atom_site_adp_type
_atom_site_occupancy
_atom_site_site_symmetry_order
_atom_site_calc_flag
_atom_site_refinement_flags_posn
_atom_site_refinement_flags_adp
S1 S 0.27610(4) 0.23757(2) 0.64643(2) 0.02091(9) Uani 1 1 d . .
C1 C 0.34349(16) 0.33424(10) 0.56220(9) 0.0227(3) Uani 1 1 d . .
H1 H 0.3603 0.3169 0.4913 0.027 Uiso 1 1 calc R U
S2 S 0.14481(4) 0.20167(2) 0.89608(2) 0.01754(8) Uani 1 1 d . .
S3 S -0.00922(4) 0.09210(2) 1.12124(2) 0.01970(9) Uani 1 1 d . .
C2 C 0.37002(16) 0.43773(10) 0.60804(9) 0.0198(3) Uani 1 1 d . .
H2 H 0.4075 0.5003 0.5725 0.024 Uiso 1 1 calc R U
C3 C 0.33541(15) 0.44257(9) 0.71603(9) 0.0165(2) Uani 1 1 d . .
C4 C 0.27975(15) 0.33758(9) 0.74636(9) 0.0157(2) Uani 1 1 d . .
C5 C 0.23161(14) 0.32398(9) 0.84739(9) 0.0155(2) Uani 1 1 d . .
C6 C 0.24433(15) 0.41548(9) 0.91798(9) 0.0150(2) Uani 1 1 d . .
C7 C 0.18566(15) 0.38479(9) 1.01733(9) 0.0151(2) Uani 1 1 d . .
C8 C 0.12744(15) 0.27207(9) 1.01520(9) 0.0153(2) Uani 1 1 d . .
C9 C 0.06876(14) 0.22729(9) 1.10505(9) 0.0158(2) Uani 1 1 d . .
C10 C 0.07070(15) 0.29591(9) 1.19664(9) 0.0166(2) Uani 1 1 d . .
C11 C 0.00845(15) 0.23372(9) 1.27972(9) 0.0195(3) Uani 1 1 d . .
H11 H 0.0010 0.2652 1.3481 0.023 Uiso 1 1 calc R U
C12 C -0.03852(16) 0.12518(10) 1.24988(10) 0.0218(3) Uani 1 1 d . .
H12 H -0.0829 0.0729 1.2952 0.026 Uiso 1 1 calc R U
C13 C 0.30586(15) 0.52071(9) 0.88797(9) 0.0158(2) Uani 1 1 d . .
H13 H 0.3167 0.5821 0.9375 0.019 Uiso 1 1 calc R U
C14 C 0.35046(15) 0.53610(9) 0.78818(9) 0.0152(2) Uani 1 1 d . .
C15 C 0.41417(16) 0.64700(9) 0.75166(9) 0.0184(2) Uani 1 1 d . .
H15 H 0.3281 0.6570 0.6898 0.022 Uiso 1 1 calc R U
H15A H 0.5290 0.6473 0.7264 0.022 Uiso 1 1 calc R U
C16 C 0.43933(15) 0.74453(9) 0.83299(9) 0.0168(2) Uani 1 1 d . .
H16 H 0.5241 0.7357 0.8960 0.020 Uiso 1 1 calc R U
H16A H 0.3243 0.7480 0.8565 0.020 Uiso 1 1 calc R U
C17 C 0.50935(16) 0.85008(9) 0.78642(9) 0.0191(2) Uani 1 1 d . .
H17 H 0.4241 0.8578 0.7233 0.023 Uiso 1 1 calc R U
H17A H 0.6233 0.8452 0.7621 0.023 Uiso 1 1 calc R U
C18 C 0.53888(16) 0.95176(9) 0.86368(9) 0.0185(2) Uani 1 1 d . .
H18 H 0.4264 0.9559 0.8902 0.022 Uiso 1 1 calc R U
H18A H 0.6284 0.9462 0.9255 0.022 Uiso 1 1 calc R U
C19 C 0.60174(17) 1.05526(9) 0.81231(10) 0.0228(3) Uani 1 1 d . .
H19 H 0.5127 1.0596 0.7498 0.027 Uiso 1 1 calc R U
H19A H 0.7145 1.0508 0.7863 0.027 Uiso 1 1 calc R U
C20 C 0.63108(17) 1.15921(9) 0.88627(10) 0.0239(3) Uani 1 1 d . .
H20 H 0.5191 1.1660 0.9104 0.036 Uiso 1 1 calc R U
H20A H 0.6725 1.2221 0.8480 0.036 Uiso 1 1 calc R U
H20B H 0.7205 1.1564 0.9479 0.036 Uiso 1 1 calc R U
C21 C 0.18415(15) 0.45275(9) 1.10951(9) 0.0160(2) Uani 1 1 d . .
H21 H 0.2217 0.5292 1.1095 0.019 Uiso 1 1 calc R U
C22 C 0.12942(15) 0.41072(9) 1.19937(9) 0.0156(2) Uani 1 1 d . .
C23 C 0.12831(16) 0.48046(9) 1.30034(9) 0.0184(2) Uani 1 1 d . .
H23 H 0.2105 0.4596 1.3584 0.022 Uiso 1 1 calc R U
H23A H 0.0075 0.4636 1.3195 0.022 Uiso 1 1 calc R U
C24 C 0.18074(16) 0.60268(9) 1.29486(9) 0.0175(2) Uani 1 1 d . .
H24 H 0.1018 0.6240 1.2354 0.021 Uiso 1 1 calc R U
H24A H 0.3038 0.6207 1.2793 0.021 Uiso 1 1 calc R U
C25 C 0.16980(16) 0.66849(9) 1.39717(9) 0.0183(2) Uani 1 1 d . .
H25 H 0.2528 0.6500 1.4563 0.022 Uiso 1 1 calc R U
H25A H 0.0480 0.6488 1.4145 0.022 Uiso 1 1 calc R U
C26 C 0.21598(16) 0.79053(9) 1.38715(9) 0.0186(2) Uani 1 1 d . .
H26 H 0.3379 0.8094 1.3700 0.022 Uiso 1 1 calc R U
H26A H 0.1340 0.8080 1.3269 0.022 Uiso 1 1 calc R U
C27 C 0.20555(18) 0.86088(10) 1.48659(9) 0.0262(3) Uani 1 1 d . .
H27 H 0.0862 0.8389 1.5069 0.031 Uiso 1 1 calc R U
H27A H 0.2941 0.8479 1.5457 0.031 Uiso 1 1 calc R U
C28 C 0.2396(2) 0.98156(11) 1.47113(11) 0.0377(4) Uani 1 1 d . .
H28 H 0.3570 1.0037 1.4502 0.057 Uiso 1 1 calc R U
H28A H 0.2354 1.0232 1.5379 0.057 Uiso 1 1 calc R U
H28B H 0.1483 0.9956 1.4154 0.057 Uiso 1 1 calc R U

loop_
_atom_site_aniso_label
_atom_site_aniso_U_11
_atom_site_aniso_U_22
_atom_site_aniso_U_33
_atom_site_aniso_U_23
_atom_site_aniso_U_13
_atom_site_aniso_U_12
S1 0.02541(17) 0.01841(15) 0.01939(16) -0.00202(11) 0.00601(13) 0.00510(12)
C1 0.0240(7) 0.0301(7) 0.0155(6) 0.0016(5) 0.0072(5) 0.0063(5)
S2 0.02166(16) 0.01270(14) 0.01825(15) 0.00197(11) 0.00530(12) 0.00179(11)
S3 0.02226(17) 0.01414(15) 0.02248(16) 0.00585(11) 0.00492(12) 0.00085(12)
C2 0.0201(6) 0.0243(6) 0.0162(6) 0.0048(5) 0.0058(5) 0.0039(5)
C3 0.0149(6) 0.0200(6) 0.0152(5) 0.0031(4) 0.0029(4) 0.0039(4)
C4 0.0150(6) 0.0162(5) 0.0162(6) -0.0003(4) 0.0029(4) 0.0043(4)
C5 0.0151(6) 0.0158(5) 0.0161(5) 0.0030(4) 0.0035(4) 0.0033(4)
C6 0.0147(6) 0.0157(5) 0.0147(5) 0.0030(4) 0.0020(4) 0.0030(4)
C7 0.0139(5) 0.0152(5) 0.0166(6) 0.0036(4) 0.0030(4) 0.0030(4)
C8 0.0142(6) 0.0151(5) 0.0163(5) 0.0017(4) 0.0020(4) 0.0024(4)
C9 0.0133(5) 0.0144(5) 0.0193(6) 0.0047(4) 0.0016(5) 0.0018(4)
C10 0.0150(6) 0.0186(6) 0.0169(6) 0.0060(4) 0.0029(5) 0.0035(5)
C11 0.0202(6) 0.0214(6) 0.0183(6) 0.0074(5) 0.0055(5) 0.0039(5)
C12 0.0228(6) 0.0224(6) 0.0222(6) 0.0111(5) 0.0075(5) 0.0035(5)
C13 0.0160(6) 0.0155(5) 0.0158(5) 0.0013(4) 0.0029(5) 0.0031(4)
C14 0.0139(6) 0.0160(5) 0.0158(5) 0.0030(4) 0.0020(4) 0.0028(4)
C15 0.0210(6) 0.0174(6) 0.0173(6) 0.0051(4) 0.0053(5) 0.0023(5)
C16 0.0170(6) 0.0168(6) 0.0155(5) 0.0040(4) 0.0016(5) 0.0006(5)
C17 0.0200(6) 0.0182(6) 0.0181(6) 0.0049(5) 0.0028(5) 0.0007(5)
C18 0.0199(6) 0.0177(6) 0.0179(6) 0.0050(5) 0.0041(5) 0.0022(5)
C19 0.0292(7) 0.0175(6) 0.0219(6) 0.0062(5) 0.0052(5) 0.0031(5)
C20 0.0284(7) 0.0182(6) 0.0250(7) 0.0052(5) 0.0062(6) 0.0020(5)
C21 0.0162(6) 0.0144(5) 0.0170(6) 0.0036(4) 0.0017(5) 0.0024(4)
C22 0.0152(6) 0.0168(5) 0.0150(5) 0.0033(4) 0.0018(4) 0.0038(4)
C23 0.0220(6) 0.0198(6) 0.0142(5) 0.0040(4) 0.0051(5) 0.0037(5)
C24 0.0198(6) 0.0190(6) 0.0145(5) 0.0029(4) 0.0024(5) 0.0052(5)
C25 0.0214(6) 0.0194(6) 0.0149(5) 0.0030(4) 0.0038(5) 0.0048(5)
C26 0.0213(6) 0.0191(6) 0.0157(6) 0.0026(4) 0.0040(5) 0.0035(5)
C27 0.0373(8) 0.0239(6) 0.0163(6) -0.0009(5) 0.0037(6) 0.0045(6)
C28 0.0557(10) 0.0233(7) 0.0341(8) -0.0060(6) 0.0109(7) 0.0082(7)

loop_
_atom_type_symbol
_atom_type_description
_atom_type_scat_dispersion_real
_atom_type_scat_dispersion_imag
_atom_type_scat_source
C C 0.0033 0.0016 'International Tables Vol C Tables 4.2.6.8 and 6.1.1.4'
H H 0.0000 0.0000 'International Tables Vol C Tables 4.2.6.8 and 6.1.1.4'
S S 0.1246 0.1234 'International Tables Vol C Tables 4.2.6.8 and 6.1.1.4'

loop_
_geom_angle_atom_site_label_1
_geom_angle_atom_site_label_2
_geom_angle_atom_site_label_3
_geom_angle
C1 S1 C4 91.14(6)
C2 C1 S1 112.91(10)
C2 C1 H1 123.5
S1 C1 H1 123.5
C5 S2 C8 90.24(6)
C12 S3 C9 91.07(6)
C1 C2 C3 112.97(11)
C1 C2 H2 123.5
C3 C2 H2 123.5
C4 C3 C14 120.83(10)
C4 C3 C2 110.68(10)
C14 C3 C2 128.49(11)
C5 C4 C3 119.97(10)
C5 C4 S1 127.75(9)
C3 C4 S1 112.27(8)
C6 C5 C4 119.37(10)
C6 C5 S2 113.77(9)
C4 C5 S2 126.80(9)
C5 C6 C13 120.24(10)
C5 C6 C7 111.12(10)
C13 C6 C7 128.63(10)
C8 C7 C21 119.99(10)
C8 C7 C6 111.59(10)
C21 C7 C6 128.42(10)
C7 C8 C9 119.62(10)
C7 C8 S2 113.27(8)
C9 C8 S2 127.08(9)
C8 C9 C10 119.66(10)
C8 C9 S3 128.07(9)
C10 C9 S3 112.26(8)
C9 C10 C22 121.06(10)
C9 C10 C11 110.72(10)
C22 C10 C11 128.23(11)
C12 C11 C10 112.82(11)
C12 C11 H11 123.6
C10 C11 H11 123.6
C11 C12 S3 113.13(9)
C11 C12 H12 123.4
S3 C12 H12 123.4
C14 C13 C6 121.35(10)
C14 C13 H13 119.3
C6 C13 H13 119.3
C13 C14 C3 118.19(10)
C13 C14 C15 123.38(10)
C3 C14 C15 118.44(10)
C14 C15 C16 116.95(9)
C14 C15 H15 108.1
C16 C15 H15 108.1
C14 C15 H15A 108.1
C16 C15 H15A 108.1
H15 C15 H15A 107.3
C15 C16 C17 111.19(9)
C15 C16 H16 109.4
C17 C16 H16 109.4
C15 C16 H16A 109.4
C17 C16 H16A 109.4
H16 C16 H16A 108.0
C16 C17 C18 114.26(10)
C16 C17 H17 108.7
C18 C17 H17 108.7
C16 C17 H17A 108.7
C18 C17 H17A 108.7
H17 C17 H17A 107.6
C19 C18 C17 112.29(10)
C19 C18 H18 109.1
C17 C18 H18 109.1
C19 C18 H18A 109.1
C17 C18 H18A 109.1
H18 C18 H18A 107.9
C18 C19 C20 114.16(10)
C18 C19 H19 108.7
C20 C19 H19 108.7
C18 C19 H19A 108.7
C20 C19 H19A 108.7
H19 C19 H19A 107.6
C19 C20 H20 109.5
C19 C20 H20A 109.5
H20 C20 H20A 109.5
C19 C20 H20B 109.5
H20 C20 H20B 109.5
H20A C20 H20B 109.5
C22 C21 C7 121.56(11)
C22 C21 H21 119.2
C7 C21 H21 119.2
C21 C22 C10 118.11(11)
C21 C22 C23 123.27(10)
C10 C22 C23 118.63(10)
C22 C23 C24 115.64(9)
C22 C23 H23 108.4
C24 C23 H23 108.4
C22 C23 H23A 108.4
C24 C23 H23A 108.4
H23 C23 H23A 107.4
C23 C24 C25 113.18(9)
C23 C24 H24 108.9
C25 C24 H24 108.9
C23 C24 H24A 108.9
C25 C24 H24A 108.9
H24 C24 H24A 107.8
C24 C25 C26 111.67(9)
C24 C25 H25 109.3
C26 C25 H25 109.3
C24 C25 H25A 109.3
C26 C25 H25A 109.3
H25 C25 H25A 107.9
C27 C26 C25 114.22(10)
C27 C26 H26 108.7
C25 C26 H26 108.7
C27 C26 H26A 108.7
C25 C26 H26A 108.7
H26 C26 H26A 107.6
C28 C27 C26 112.74(10)
C28 C27 H27 109.0
C26 C27 H27 109.0
C28 C27 H27A 109.0
C26 C27 H27A 109.0
H27 C27 H27A 107.8
C27 C28 H28 109.5
C27 C28 H28A 109.5
H28 C28 H28A 109.5
C27 C28 H28B 109.5
H28 C28 H28B 109.5
H28A C28 H28B 109.5

loop_
_geom_bond_atom_site_label_1
_geom_bond_atom_site_label_2
_geom_bond_distance
S1 C1 1.7268(13)
S1 C4 1.7289(12)
C1 C2 1.3600(17)
C1 H1 0.9500
S2 C5 1.7448(12)
S2 C8 1.7468(12)
S3 C12 1.7250(13)
S3 C9 1.7275(12)
C2 C3 1.4401(16)
C2 H2 0.9500
C3 C4 1.4043(15)
C3 C14 1.4247(16)
C4 C5 1.4029(16)
C5 C6 1.3965(15)
C6 C13 1.4136(15)
C6 C7 1.4554(15)
C7 C8 1.4005(15)
C7 C21 1.4137(16)
C8 C9 1.4022(15)
C9 C10 1.4060(16)
C10 C22 1.4254(16)
C10 C11 1.4385(15)
C11 C12 1.3595(17)
C11 H11 0.9500
C12 H12 0.9500
C13 C14 1.3808(16)
C13 H13 0.9500
C14 C15 1.5126(15)
C15 C16 1.5213(16)
C15 H15 0.9900
C15 H15A 0.9900
C16 C17 1.5239(15)
C16 H16 0.9900
C16 H16A 0.9900
C17 C18 1.5261(16)
C17 H17 0.9900
C17 H17A 0.9900
C18 C19 1.5211(16)
C18 H18 0.9900
C18 H18A 0.9900
C19 C20 1.5250(17)
C19 H19 0.9900
C19 H19A 0.9900
C20 H20 0.9800
C20 H20A 0.9800
C20 H20B 0.9800
C21 C22 1.3781(15)
C21 H21 0.9500
C22 C23 1.5154(15)
C23 C24 1.5218(16)
C23 H23 0.9900
C23 H23A 0.9900
C24 C25 1.5240(16)
C24 H24 0.9900
C24 H24A 0.9900
C25 C26 1.5260(16)
C25 H25 0.9900
C25 H25A 0.9900
C26 C27 1.5226(16)
C26 H26 0.9900
C26 H26A 0.9900
C27 C28 1.5208(18)
C27 H27 0.9900
C27 H27A 0.9900
C28 H28 0.9800
C28 H28A 0.9800
C28 H28B 0.9800

loop_
_geom_torsion_atom_site_label_1
_geom_torsion_atom_site_label_2
_geom_torsion_atom_site_label_3
_geom_torsion_atom_site_label_4
_geom_torsion
C4 S1 C1 C2 0.81(10)
S1 C1 C2 C3 -0.11(14)
C1 C2 C3 C4 -0.87(15)
C1 C2 C3 C14 179.44(12)
C14 C3 C4 C5 2.46(17)
C2 C3 C4 C5 -177.26(10)
C14 C3 C4 S1 -178.82(9)
C2 C3 C4 S1 1.46(12)
C1 S1 C4 C5 177.29(11)
C1 S1 C4 C3 -1.31(9)
C3 C4 C5 C6 -1.73(16)
S1 C4 C5 C6 179.76(9)
C3 C4 C5 S2 175.17(8)
S1 C4 C5 S2 -3.33(16)
C8 S2 C5 C6 -1.04(9)
C8 S2 C5 C4 -178.09(11)
C4 C5 C6 C13 -0.27(16)
S2 C5 C6 C13 -177.56(8)
C4 C5 C6 C7 178.97(10)
S2 C5 C6 C7 1.68(12)
C5 C6 C7 C8 -1.59(14)
C13 C6 C7 C8 177.57(11)
C5 C6 C7 C21 177.55(11)
C13 C6 C7 C21 -3.29(19)
C21 C7 C8 C9 -0.34(17)
C6 C7 C8 C9 178.89(10)
C21 C7 C8 S2 -178.38(8)
C6 C7 C8 S2 0.84(13)
C5 S2 C8 C7 0.08(9)
C5 S2 C8 C9 -177.79(11)
C7 C8 C9 C10 -0.64(17)
S2 C8 C9 C10 177.11(9)
C7 C8 C9 S3 179.76(9)
S2 C8 C9 S3 -2.49(16)
C12 S3 C9 C8 179.24(11)
C12 S3 C9 C10 -0.39(9)
C8 C9 C10 C22 0.78(17)
S3 C9 C10 C22 -179.56(9)
C8 C9 C10 C11 -179.00(10)
S3 C9 C10 C11 0.66(12)
C9 C10 C11 C12 -0.67(15)
C22 C10 C11 C12 179.57(11)
C10 C11 C12 S3 0.38(14)
C9 S3 C12 C11 0.00(10)
C5 C6 C13 C14 1.62(17)
C7 C6 C13 C14 -177.47(11)
C6 C13 C14 C3 -0.91(17)
C6 C13 C14 C15 179.02(10)
C4 C3 C14 C13 -1.12(17)
C2 C3 C14 C13 178.54(11)
C4 C3 C14 C15 178.95(10)
C2 C3 C14 C15 -1.39(18)
C13 C14 C15 C16 3.68(16)
C3 C14 C15 C16 -176.39(10)
C14 C15 C16 C17 178.16(10)
C15 C16 C17 C18 -179.73(10)
C16 C17 C18 C19 -177.74(10)
C17 C18 C19 C20 179.35(10)
C8 C7 C21 C22 1.23(17)
C6 C7 C21 C22 -177.84(11)
C7 C21 C22 C10 -1.09(17)
C7 C21 C22 C23 179.06(10)
C9 C10 C22 C21 0.08(17)
C11 C10 C22 C21 179.82(11)
C9 C10 C22 C23 179.94(10)
C11 C10 C22 C23 -0.32(18)
C21 C22 C23 C24 3.85(16)
C10 C22 C23 C24 -176.00(10)
C22 C23 C24 C25 177.65(9)
C23 C24 C25 C26 -177.69(10)
C24 C25 C26 C27 179.38(10)
C25 C26 C27 C28 -175.95(11)
